data_1564101
loop_
_publ_author_name
'Xu, Chanchan'
'Li, Yuzhe'
'Lv, Le'
'Lin, Fang'
'Lin, Feng'
'Zhang, Zhijuan'
'Luo, Chaoyun'
'Luo, Dawei'
'Liu, Wei'

_publ_section_title
;
 Synthesis, characterization, luminescence properties of copper(I) bromide
 based coordination compounds
;
_journal_name_full 'Inorganica Chimica Acta'
_journal_page_first 119893
_journal_paper_doi 10.1016/j.ica.2020.119893
_journal_volume 512
_journal_year 2020
_chemical_formula_moiety 'C28 H36 Br2 Cu2 N4'
_chemical_formula_sum 'C28 H36 Br2 Cu2 N4'
_chemical_formula_weight 715.51
_space_group_IT_number 15
_space_group_name_Hall '-C 2yc'
_space_group_name_H-M_alt 'C 1 2/c 1'
_symmetry_cell_setting monoclinic
_symmetry_space_group_name_Hall '-C 2yc'
_symmetry_space_group_name_H-M 'C 1 2/c 1'
_atom_sites_solution_hydrogens geom
_atom_sites_solution_primary direct
_atom_sites_solution_secondary difmap
_cell_angle_alpha 90.00
_cell_angle_beta 114.054(10)
_cell_angle_gamma 90.00
_cell_formula_units_Z 4
_cell_length_a 17.823(11)
_cell_length_b 9.271(6)
_cell_length_c 20.329(13)
_cell_measurement_reflns_used 12809
_cell_measurement_temperature 298(2)
_cell_measurement_theta_max 26.38
_cell_measurement_theta_min 2.50
_cell_volume 3067(3)
_computing_structure_refinement 'SHELXL-97 (Sheldrick, 2008)'
_computing_structure_solution 'SHELXS-97 (Sheldrick, 2008)'
_diffrn_ambient_temperature 298(2)
_diffrn_measured_fraction_theta_full 0.976
_diffrn_measured_fraction_theta_max 0.976
_diffrn_measurement_device_type 'Bruker SMART APEX CCD'
_diffrn_measurement_method '\f and \w scans'
_diffrn_radiation_monochromator graphite
_diffrn_radiation_source 'fine-focus sealed tube'
_diffrn_radiation_type MoK\a
_diffrn_radiation_wavelength 0.71073
_diffrn_reflns_av_R_equivalents 0.0877
_diffrn_reflns_av_sigmaI/netI 0.0760
_diffrn_reflns_limit_h_max 22
_diffrn_reflns_limit_h_min -22
_diffrn_reflns_limit_k_max 11
_diffrn_reflns_limit_k_min -11
_diffrn_reflns_limit_l_max 25
_diffrn_reflns_limit_l_min -25
_diffrn_reflns_number 12809
_diffrn_reflns_theta_full 26.38
_diffrn_reflns_theta_max 26.38
_diffrn_reflns_theta_min 2.50
_exptl_absorpt_coefficient_mu 4.014
_exptl_absorpt_correction_T_max 0.745
_exptl_absorpt_correction_T_min 0.484
_exptl_absorpt_correction_type multi-scan
_exptl_absorpt_process_details 'Bruker SAINT (SADABS)'
_exptl_crystal_colour colorless
_exptl_crystal_density_diffrn 1.549
_exptl_crystal_density_method 'not measured'
_exptl_crystal_description needle
_exptl_crystal_F_000 1440
_exptl_crystal_size_max 0.33
_exptl_crystal_size_mid 0.09
_exptl_crystal_size_min 0.06
_refine_diff_density_max 0.541
_refine_diff_density_min -0.623
_refine_diff_density_rms 0.101
_refine_ls_extinction_method none
_refine_ls_goodness_of_fit_ref 0.897
_refine_ls_hydrogen_treatment constr
_refine_ls_matrix_type full
_refine_ls_number_parameters 163
_refine_ls_number_reflns 3065
_refine_ls_number_restraints 0
_refine_ls_restrained_S_all 0.897
_refine_ls_R_factor_all 0.0908
_refine_ls_R_factor_gt 0.0423
_refine_ls_shift/su_max 0.000
_refine_ls_shift/su_mean 0.000
_refine_ls_structure_factor_coef Fsqd
_refine_ls_weighting_details 'calc w=1/[\s^2^(Fo^2^)+(0.0466P)^2^+0.0000P] where P=(Fo^2^+2Fc^2^)/3'
_refine_ls_weighting_scheme calc
_refine_ls_wR_factor_gt 0.0868
_refine_ls_wR_factor_ref 0.1063
_reflns_number_gt 1726
_reflns_number_total 3065
_reflns_threshold_expression >2sigma(I)
_cod_data_source_file ICA-2020-512-119893.cif
_cod_data_source_block 0D-Cu2Br2(3,5-dm-py)4
_cod_original_cell_volume 3068(3)
_cod_original_sg_symbol_Hall ' -C 2yc'
_cod_original_sg_symbol_H-M 'C 2/c'
_cod_database_code 1564101

loop_
_symmetry_equiv_pos_as_xyz
'x, y, z'
'-x, y, -z+1/2'
'x+1/2, y+1/2, z'
'-x+1/2, y+1/2, -z+1/2'
'-x, -y, -z'
'x, -y, z-1/2'
'-x+1/2, -y+1/2, -z'
'x+1/2, -y+1/2, z-1/2'

loop_
_atom_site_label
_atom_site_type_symbol
_atom_site_fract_x
_atom_site_fract_y
_atom_site_fract_z
_atom_site_U_iso_or_equiv
_atom_site_adp_type
_atom_site_occupancy
_atom_site_symmetry_multiplicity
_atom_site_calc_flag
_atom_site_refinement_flags
_atom_site_disorder_assembly
_atom_site_disorder_group
Br1 Br 0.07753(3) 0.48838(5) 0.44460(3) 0.0561(2) Uani 1 1 d . . .
Cu1 Cu -0.06314(4) 0.43765(6) 0.44248(4) 0.0577(2) Uani 1 1 d . . .
N1 N -0.1463(2) 0.5514(4) 0.3585(2) 0.0469(10) Uani 1 1 d . . .
N2 N -0.0764(2) 0.2192(4) 0.4331(2) 0.0458(10) Uani 1 1 d . . .
C8 C -0.0395(3) 0.1423(5) 0.3994(3) 0.0475(12) Uani 1 1 d . . .
H8 H -0.0069 0.1909 0.3807 0.057 Uiso 1 1 calc R . .
C9 C -0.0470(3) -0.0040(5) 0.3908(3) 0.0484(12) Uani 1 1 d . . .
C1 C -0.2183(3) 0.5957(5) 0.3572(3) 0.0476(12) Uani 1 1 d . . .
H1 H -0.2310 0.5698 0.3957 0.057 Uiso 1 1 calc R . .
C11 C -0.0951(3) -0.0749(5) 0.4194(3) 0.0563(14) Uani 1 1 d . . .
H11 H -0.1009 -0.1745 0.4148 0.068 Uiso 1 1 calc R . .
C5 C -0.1833(3) 0.6655(5) 0.2427(3) 0.0517(13) Uani 1 1 d . . .
C14 C -0.1231(3) 0.1489(5) 0.4596(3) 0.0523(13) Uani 1 1 d . . .
H14 H -0.1495 0.2022 0.4826 0.063 Uiso 1 1 calc R . .
C7 C -0.1310(3) 0.5855(5) 0.3017(3) 0.0494(13) Uani 1 1 d . . .
H7 H -0.0817 0.5537 0.3012 0.059 Uiso 1 1 calc R . .
C4 C -0.2563(3) 0.7106(5) 0.2442(3) 0.0552(14) Uani 1 1 d . . .
H4 H -0.2933 0.7639 0.2060 0.066 Uiso 1 1 calc R . .
C2 C -0.2751(3) 0.6768(5) 0.3030(3) 0.0512(13) Uani 1 1 d . . .
C10 C -0.0025(4) -0.0862(6) 0.3535(3) 0.0742(17) Uani 1 1 d . . .
H10A H -0.0151 -0.1870 0.3527 0.111 Uiso 1 1 calc R . .
H10B H 0.0557 -0.0723 0.3790 0.111 Uiso 1 1 calc R . .
H10C H -0.0197 -0.0516 0.3050 0.111 Uiso 1 1 calc R . .
C13 C -0.1863(4) -0.0736(6) 0.4871(3) 0.0761(17) Uani 1 1 d . . .
H13A H -0.2085 -0.0031 0.5089 0.114 Uiso 1 1 calc R . .
H13B H -0.1531 -0.1409 0.5231 0.114 Uiso 1 1 calc R . .
H13C H -0.2305 -0.1241 0.4501 0.114 Uiso 1 1 calc R . .
C3 C -0.3543(3) 0.7249(6) 0.3059(3) 0.0786(18) Uani 1 1 d . . .
H3A H -0.3855 0.7805 0.2637 0.118 Uiso 1 1 calc R . .
H3B H -0.3425 0.7829 0.3481 0.118 Uiso 1 1 calc R . .
H3C H -0.3856 0.6419 0.3078 0.118 Uiso 1 1 calc R . .
C12 C -0.1347(3) 0.0003(5) 0.4548(3) 0.0507(13) Uani 1 1 d . . .
C6 C -0.1619(4) 0.7022(7) 0.1793(3) 0.0822(18) Uani 1 1 d . . .
H6A H -0.2057 0.7573 0.1445 0.123 Uiso 1 1 calc R . .
H6B H -0.1544 0.6147 0.1574 0.123 Uiso 1 1 calc R . .
H6C H -0.1121 0.7576 0.1961 0.123 Uiso 1 1 calc R . .

loop_
_atom_site_aniso_label
_atom_site_aniso_U_11
_atom_site_aniso_U_22
_atom_site_aniso_U_33
_atom_site_aniso_U_23
_atom_site_aniso_U_13
_atom_site_aniso_U_12
Br1 0.0551(3) 0.0599(4) 0.0639(4) -0.0018(3) 0.0351(3) -0.0001(3)
Cu1 0.0653(4) 0.0433(4) 0.0678(5) 0.0077(3) 0.0304(4) 0.0081(3)
N1 0.058(3) 0.037(2) 0.054(3) 0.0019(18) 0.032(2) -0.0001(19)
N2 0.047(2) 0.040(2) 0.052(3) 0.0022(19) 0.022(2) 0.0018(19)
C8 0.046(3) 0.047(3) 0.048(3) 0.001(2) 0.018(3) -0.003(2)
C9 0.051(3) 0.046(3) 0.044(3) -0.007(2) 0.016(3) -0.003(2)
C1 0.054(3) 0.043(3) 0.052(3) 0.001(2) 0.028(3) -0.007(2)
C11 0.061(3) 0.041(3) 0.063(4) -0.006(3) 0.021(3) -0.006(3)
C5 0.054(3) 0.053(3) 0.049(3) -0.002(3) 0.021(3) -0.009(3)
C14 0.050(3) 0.046(3) 0.067(4) 0.001(3) 0.030(3) 0.006(2)
C7 0.051(3) 0.043(3) 0.055(4) -0.005(2) 0.023(3) 0.003(2)
C4 0.051(3) 0.056(3) 0.052(4) 0.006(3) 0.013(3) 0.000(3)
C2 0.044(3) 0.055(3) 0.050(3) 0.007(3) 0.013(3) 0.001(2)
C10 0.091(4) 0.066(4) 0.076(4) -0.028(3) 0.046(4) -0.022(3)
C13 0.077(4) 0.063(4) 0.104(5) 0.005(3) 0.053(4) -0.009(3)
C3 0.061(4) 0.104(5) 0.073(5) 0.020(4) 0.030(3) 0.022(3)
C12 0.043(3) 0.047(3) 0.060(4) 0.003(3) 0.017(3) -0.006(2)
C6 0.086(4) 0.112(5) 0.060(4) 0.007(3) 0.041(4) -0.007(4)

loop_
_atom_type_symbol
_atom_type_description
_atom_type_scat_dispersion_real
_atom_type_scat_dispersion_imag
_atom_type_scat_source
C C 0.0033 0.0016 'International Tables Vol C Tables 4.2.6.8 and 6.1.1.4'
H H 0.0000 0.0000 'International Tables Vol C Tables 4.2.6.8 and 6.1.1.4'
N N 0.0061 0.0033 'International Tables Vol C Tables 4.2.6.8 and 6.1.1.4'
Cu Cu 0.3201 1.2651 'International Tables Vol C Tables 4.2.6.8 and 6.1.1.4'
Br Br -0.2901 2.4595 'International Tables Vol C Tables 4.2.6.8 and 6.1.1.4'

loop_
_geom_angle_atom_site_label_1
_geom_angle_atom_site_label_2
_geom_angle_atom_site_label_3
_geom_angle
_geom_angle_site_symmetry_1
_geom_angle_site_symmetry_3
Cu1 Br1 Cu1 66.21(3) 5_566 .
N1 Cu1 N2 114.75(15) . .
N1 Cu1 Br1 108.28(12) . 5_566
N2 Cu1 Br1 107.80(11) . 5_566
N1 Cu1 Br1 107.16(11) . .
N2 Cu1 Br1 105.21(11) . .
Br1 Cu1 Br1 113.79(3) 5_566 .
N1 Cu1 Cu1 123.86(11) . 5_566
N2 Cu1 Cu1 121.32(11) . 5_566
Br1 Cu1 Cu1 57.37(5) 5_566 5_566
Br1 Cu1 Cu1 56.42(4) . 5_566
C7 N1 C1 116.4(4) . .
C7 N1 Cu1 120.9(3) . .
C1 N1 Cu1 122.7(3) . .
C14 N2 C8 117.9(4) . .
C14 N2 Cu1 121.1(3) . .
C8 N2 Cu1 121.0(3) . .
N2 C8 C9 123.5(4) . .
C8 C9 C11 117.6(4) . .
C8 C9 C10 121.4(4) . .
C11 C9 C10 121.0(4) . .
N1 C1 C2 124.8(4) . .
C9 C11 C12 121.0(5) . .
C4 C5 C7 116.6(4) . .
C4 C5 C6 121.0(5) . .
C7 C5 C6 122.4(5) . .
N2 C14 C12 123.8(4) . .
N1 C7 C5 124.9(5) . .
C5 C4 C2 120.4(5) . .
C1 C2 C4 116.8(4) . .
C1 C2 C3 121.7(5) . .
C4 C2 C3 121.4(5) . .
C11 C12 C14 116.2(4) . .
C11 C12 C13 122.2(5) . .
C14 C12 C13 121.5(5) . .

loop_
_geom_bond_atom_site_label_1
_geom_bond_atom_site_label_2
_geom_bond_distance
_geom_bond_site_symmetry_2
Br1 Cu1 2.5070(16) 5_566
Br1 Cu1 2.5340(17) .
Cu1 N1 2.040(4) .
Cu1 N2 2.039(4) .
Cu1 Br1 2.5070(16) 5_566
Cu1 Cu1 2.7532(17) 5_566
N1 C7 1.329(6) .
N1 C1 1.337(5) .
N2 C14 1.331(5) .
N2 C8 1.335(5) .
C8 C9 1.367(6) .
C9 C11 1.382(6) .
C9 C10 1.508(6) .
C1 C2 1.377(6) .
C11 C12 1.385(6) .
C5 C4 1.380(6) .
C5 C7 1.395(7) .
C5 C6 1.524(6) .
C14 C12 1.390(6) .
C4 C2 1.401(6) .
C2 C3 1.505(6) .
C13 C12 1.496(6) .
